data_4036715
loop_
_publ_author_name
'Li, Xiangdong'
'Xie, Xin'
'Liu, Yuanhong'

_publ_section_title
;
 Gold(I)-Catalyzed Cascade Hydroarylation/Cycloaromatization to
 Indolizines via Pyridine Ring Construction.
;
_journal_issue 9
_journal_name_full 'The Journal of organic chemistry'
_journal_page_first 3688
_journal_page_last 3699
_journal_paper_doi 10.1021/acs.joc.6b00346
_journal_volume 81
_journal_year 2016
_chemical_absolute_configuration unk
_chemical_formula_sum 'C42 H33 N O2'
_chemical_formula_weight 583.69
_space_group_crystal_system orthorhombic
_space_group_IT_number 19
_space_group_name_Hall 'P 2ac 2ab'
_space_group_name_H-M_alt 'P 21 21 21'
_atom_sites_solution_hydrogens geom
_audit_creation_method SHELXL-2013
_cell_angle_alpha 90
_cell_angle_beta 90
_cell_angle_gamma 90
_cell_formula_units_Z 4
_cell_length_a 6.3888(11)
_cell_length_b 21.936(4)
_cell_length_c 22.578(4)
_cell_measurement_reflns_used 2769
_cell_measurement_temperature 293(2)
_cell_measurement_theta_max 40.519
_cell_measurement_theta_min 5.176
_cell_volume 3164.2(10)
_computing_cell_refinement 'Bruker SMART'
_computing_data_collection 'Bruker SMART'
_computing_data_reduction 'Bruker SHELXTL'
_computing_molecular_graphics 'Bruker SHELXTL'
_computing_publication_material 'Bruker SHELXTL'
_computing_structure_refinement 'SHELXL-2013 (Sheldrick, 2013)'
_computing_structure_solution 'Bruker SHELXTL'
_diffrn_ambient_temperature 293(2)
_diffrn_measured_fraction_theta_full 0.999
_diffrn_measured_fraction_theta_max 0.999
_diffrn_measurement_device_type 'CCD area detector'
_diffrn_measurement_method 'phi and omega scans'
_diffrn_radiation_type MoK\a
_diffrn_radiation_wavelength 0.71073
_diffrn_reflns_av_R_equivalents 0.0525
_diffrn_reflns_av_unetI/netI 0.0549
_diffrn_reflns_Laue_measured_fraction_full 0.999
_diffrn_reflns_Laue_measured_fraction_max 0.999
_diffrn_reflns_limit_h_max 7
_diffrn_reflns_limit_h_min -7
_diffrn_reflns_limit_k_max 22
_diffrn_reflns_limit_k_min -26
_diffrn_reflns_limit_l_max 24
_diffrn_reflns_limit_l_min -27
_diffrn_reflns_number 18198
_diffrn_reflns_point_group_measured_fraction_full 0.999
_diffrn_reflns_point_group_measured_fraction_max 0.999
_diffrn_reflns_theta_full 25.242
_diffrn_reflns_theta_max 25.500
_diffrn_reflns_theta_min 1.857
_exptl_absorpt_coefficient_mu 0.074
_exptl_absorpt_correction_T_max 0.7456
_exptl_absorpt_correction_T_min 0.5990
_exptl_absorpt_correction_type multi-scan
_exptl_absorpt_process_details sadabs
_exptl_crystal_colour green
_exptl_crystal_density_diffrn 1.225
_exptl_crystal_description prismatic
_exptl_crystal_F_000 1232
_exptl_crystal_size_max 0.210
_exptl_crystal_size_mid 0.180
_exptl_crystal_size_min 0.130
_refine_diff_density_max 0.145
_refine_diff_density_min -0.123
_refine_diff_density_rms 0.027
_refine_ls_abs_structure_details
; 
 Flack x determined using 1394 quotients [(I+)-(I-)]/[(I+)+(I-)] 
 (Parsons and Flack (2004), Acta Cryst. A60, s61). 
;
_refine_ls_abs_structure_Flack 0.2(10)
_refine_ls_extinction_method none
_refine_ls_goodness_of_fit_ref 0.953
_refine_ls_hydrogen_treatment constr
_refine_ls_matrix_type full
_refine_ls_number_parameters 408
_refine_ls_number_reflns 5899
_refine_ls_number_restraints 0
_refine_ls_restrained_S_all 0.953
_refine_ls_R_factor_all 0.0760
_refine_ls_R_factor_gt 0.0476
_refine_ls_shift/su_max 0.000
_refine_ls_shift/su_mean 0.000
_refine_ls_structure_factor_coef Fsqd
_refine_ls_weighting_details 'w=1/[\s^2^(Fo^2^)+(0.0601P)^2^+0.0160P] where P=(Fo^2^+2Fc^2^)/3'
_refine_ls_weighting_scheme calc
_refine_ls_wR_factor_gt 0.1035
_refine_ls_wR_factor_ref 0.1160
_reflns_Friedel_coverage 0.744
_reflns_Friedel_fraction_full 1.000
_reflns_Friedel_fraction_max 1.000
_reflns_number_gt 4223
_reflns_number_total 5899
_reflns_threshold_expression 'I > 2\s(I)'
_cod_data_source_file jo6b00346_si_003.cif
_cod_data_source_block cd15100
_cod_original_cell_volume 3164.1(9)
_cod_database_code 4036715
_shelx_space_group_comment
; 
The symmetry employed for this shelxl refinement is uniquely defined 
by the following loop, which should always be used as a source of 
symmetry information in preference to the above space-group names. 
They are only intended as comments. 
;
_shelx_estimated_absorpt_t_min 0.985
_shelx_estimated_absorpt_t_max 0.990
_shelxl_version_number 2013-4

loop_
_space_group_symop_operation_xyz
'x, y, z'
'-x+1/2, -y, z+1/2'
'-x, y+1/2, -z+1/2'
'x+1/2, -y+1/2, -z'

loop_
_atom_site_label
_atom_site_type_symbol
_atom_site_fract_x
_atom_site_fract_y
_atom_site_fract_z
_atom_site_U_iso_or_equiv
_atom_site_adp_type
_atom_site_occupancy
_atom_site_site_symmetry_order
_atom_site_calc_flag
_atom_site_refinement_flags_posn
_atom_site_refinement_flags_adp
N1 N 0.6666(4) 0.50537(11) 0.61516(10) 0.0438(6) Uani 1 1 d . .
O1 O 0.8528(7) 0.26747(14) 0.88759(15) 0.1225(14) Uani 1 1 d . .
O2 O 0.6813(4) 0.76197(10) 0.85419(10) 0.0653(7) Uani 1 1 d . .
C1 C 0.5251(5) 0.51682(14) 0.57076(13) 0.0468(8) Uani 1 1 d . .
H1 H 0.5214 0.4918 0.5375 0.056 Uiso 1 1 calc R U
C2 C 0.3911(5) 0.56431(15) 0.57508(14) 0.0495(8) Uani 1 1 d . .
C3 C 0.4085(5) 0.60419(15) 0.62442(14) 0.0519(8) Uani 1 1 d . .
H3 H 0.3205 0.6379 0.6266 0.062 Uiso 1 1 calc R U
C4 C 0.5498(5) 0.59474(14) 0.66865(14) 0.0476(8) Uani 1 1 d . .
C5 C 0.6751(5) 0.54049(13) 0.66715(13) 0.0446(7) Uani 1 1 d . .
C6 C 0.8196(5) 0.51291(13) 0.70453(13) 0.0441(7) Uani 1 1 d . .
C7 C 0.9060(5) 0.46313(14) 0.67339(13) 0.0457(8) Uani 1 1 d . .
C8 C 0.8101(5) 0.45865(13) 0.61885(13) 0.0442(7) Uani 1 1 d . .
C9 C 0.8352(5) 0.41346(13) 0.57063(13) 0.0439(7) Uani 1 1 d . .
C10 C 0.6950(6) 0.36747(17) 0.56225(17) 0.0668(10) Uani 1 1 d . .
H10 H 0.5803 0.3642 0.5874 0.080 Uiso 1 1 calc R U
C11 C 0.7200(7) 0.32537(18) 0.51699(19) 0.0789(12) Uani 1 1 d . .
H11 H 0.6226 0.2943 0.5119 0.095 Uiso 1 1 calc R U
C12 C 0.8874(7) 0.32971(18) 0.48008(16) 0.0699(11) Uani 1 1 d . .
H12 H 0.9055 0.3015 0.4498 0.084 Uiso 1 1 calc R U
C13 C 1.0269(7) 0.37505(18) 0.48760(16) 0.0680(11) Uani 1 1 d . .
H13 H 1.1417 0.3780 0.4624 0.082 Uiso 1 1 calc R U
C14 C 1.0006(6) 0.41712(16) 0.53236(15) 0.0615(10) Uani 1 1 d . .
H14 H 1.0971 0.4486 0.5366 0.074 Uiso 1 1 calc R U
C15 C 1.0683(5) 0.42116(15) 0.69672(13) 0.0484(8) Uani 1 1 d . .
C16 C 1.2546(6) 0.41907(19) 0.67224(17) 0.0699(11) Uani 1 1 d . .
H16A H 1.2854 0.4440 0.6401 0.084 Uiso 1 1 calc R U
H16B H 1.3557 0.3927 0.6871 0.084 Uiso 1 1 calc R U
C17 C 1.0128(6) 0.38210(14) 0.74799(15) 0.0502(8) Uani 1 1 d . .
C18 C 1.1595(7) 0.36555(18) 0.78951(17) 0.0724(11) Uani 1 1 d . .
H18 H 1.2952 0.3804 0.7858 0.087 Uiso 1 1 calc R U
C19 C 1.1136(9) 0.3280(2) 0.83618(19) 0.0865(13) Uani 1 1 d . .
H19 H 1.2168 0.3179 0.8635 0.104 Uiso 1 1 calc R U
C20 C 0.9166(9) 0.30542(19) 0.84240(19) 0.0815(13) Uani 1 1 d . .
C21 C 0.7653(8) 0.3206(2) 0.8019(2) 0.0815(12) Uani 1 1 d . .
H21 H 0.6306 0.3050 0.8058 0.098 Uiso 1 1 calc R U
C22 C 0.8129(6) 0.35897(18) 0.75542(17) 0.0671(10) Uani 1 1 d . .
H22 H 0.7087 0.3695 0.7286 0.081 Uiso 1 1 calc R U
C23 C 0.9989(15) 0.2580(3) 0.9344(3) 0.168(4) Uani 1 1 d . .
H23A H 1.0392 0.2967 0.9508 0.252 Uiso 1 1 calc R U
H23B H 1.1205 0.2376 0.9192 0.252 Uiso 1 1 calc R U
H23C H 0.9355 0.2335 0.9647 0.252 Uiso 1 1 calc R U
C24 C 0.2309(5) 0.57473(14) 0.52853(15) 0.0504(8) Uani 1 1 d . .
C25 C 0.0347(6) 0.59666(16) 0.54340(16) 0.0617(10) Uani 1 1 d . .
H25 H 0.0051 0.6060 0.5827 0.074 Uiso 1 1 calc R U
C26 C -0.1165(7) 0.60479(17) 0.5012(2) 0.0746(11) Uani 1 1 d . .
H26 H -0.2464 0.6205 0.5118 0.090 Uiso 1 1 calc R U
C27 C -0.0770(8) 0.5899(2) 0.4432(2) 0.0814(13) Uani 1 1 d . .
H27 H -0.1806 0.5947 0.4147 0.098 Uiso 1 1 calc R U
C28 C 0.1149(8) 0.56799(19) 0.42767(17) 0.0756(12) Uani 1 1 d . .
H28 H 0.1418 0.5578 0.3884 0.091 Uiso 1 1 calc R U
C29 C 0.2692(6) 0.56087(16) 0.46964(15) 0.0617(10) Uani 1 1 d . .
H29 H 0.4005 0.5466 0.4584 0.074 Uiso 1 1 calc R U
C30 C 0.5845(5) 0.64052(13) 0.71610(14) 0.0468(8) Uani 1 1 d . .
C31 C 0.7828(6) 0.66249(15) 0.72766(15) 0.0544(9) Uani 1 1 d . .
H31 H 0.8941 0.6492 0.7045 0.065 Uiso 1 1 calc R U
C32 C 0.8208(6) 0.70340(15) 0.77240(15) 0.0557(9) Uani 1 1 d . .
H32 H 0.9559 0.7177 0.7789 0.067 Uiso 1 1 calc R U
C33 C 0.6600(6) 0.72313(14) 0.80725(14) 0.0507(8) Uani 1 1 d . .
C34 C 0.4605(6) 0.70385(16) 0.79523(16) 0.0624(10) Uani 1 1 d . .
H34 H 0.3495 0.7183 0.8178 0.075 Uiso 1 1 calc R U
C35 C 0.4229(5) 0.66299(15) 0.74976(16) 0.0585(9) Uani 1 1 d . .
H35 H 0.2865 0.6506 0.7419 0.070 Uiso 1 1 calc R U
C36 C 0.8881(7) 0.77204(17) 0.87564(17) 0.0736(12) Uani 1 1 d . .
H36A H 0.9673 0.7940 0.8465 0.110 Uiso 1 1 calc R U
H36B H 0.9542 0.7335 0.8833 0.110 Uiso 1 1 calc R U
H36C H 0.8821 0.7954 0.9116 0.110 Uiso 1 1 calc R U
C37 C 0.8688(5) 0.52948(14) 0.76623(13) 0.0454(7) Uani 1 1 d . .
C38 C 1.0718(5) 0.54033(16) 0.78414(15) 0.0573(9) Uani 1 1 d . .
H38 H 1.1806 0.5362 0.7571 0.069 Uiso 1 1 calc R U
C39 C 1.1155(6) 0.55723(18) 0.84175(16) 0.0710(11) Uani 1 1 d . .
H39 H 1.2531 0.5646 0.8532 0.085 Uiso 1 1 calc R U
C40 C 0.9580(7) 0.56306(18) 0.88175(17) 0.0726(11) Uani 1 1 d . .
H40 H 0.9874 0.5756 0.9202 0.087 Uiso 1 1 calc R U
C41 C 0.7562(7) 0.55052(18) 0.86552(16) 0.0688(11) Uani 1 1 d . .
H41 H 0.6491 0.5536 0.8933 0.083 Uiso 1 1 calc R U
C42 C 0.7115(6) 0.53347(16) 0.80839(15) 0.0579(9) Uani 1 1 d . .
H42 H 0.5742 0.5245 0.7979 0.069 Uiso 1 1 calc R U

loop_
_atom_site_aniso_label
_atom_site_aniso_U_11
_atom_site_aniso_U_22
_atom_site_aniso_U_33
_atom_site_aniso_U_23
_atom_site_aniso_U_13
_atom_site_aniso_U_12
N1 0.0460(15) 0.0458(14) 0.0397(14) -0.0042(11) -0.0037(12) 0.0014(13)
O1 0.191(4) 0.097(2) 0.079(2) 0.0297(18) 0.012(3) 0.005(3)
O2 0.0807(18) 0.0613(14) 0.0541(15) -0.0190(12) -0.0030(14) -0.0062(14)
C1 0.050(2) 0.0528(19) 0.0378(18) -0.0027(14) -0.0046(15) -0.0037(17)
C2 0.049(2) 0.0533(19) 0.0460(19) 0.0013(15) -0.0071(15) 0.0002(17)
C3 0.0479(19) 0.0525(19) 0.055(2) -0.0080(16) -0.0063(17) 0.0072(16)
C4 0.0463(19) 0.0496(18) 0.0468(19) -0.0066(14) -0.0024(16) 0.0016(15)
C5 0.0445(18) 0.0491(18) 0.0401(17) -0.0095(14) -0.0028(15) -0.0026(16)
C6 0.0413(18) 0.0507(18) 0.0404(18) -0.0046(14) -0.0009(15) -0.0003(15)
C7 0.0433(18) 0.0514(18) 0.0425(18) -0.0018(15) 0.0005(15) -0.0006(16)
C8 0.0440(18) 0.0460(17) 0.0425(18) -0.0028(14) 0.0004(15) 0.0016(15)
C9 0.0474(19) 0.0437(17) 0.0405(17) -0.0017(13) -0.0057(15) 0.0049(16)
C10 0.060(2) 0.070(2) 0.070(3) -0.0189(19) 0.010(2) -0.009(2)
C11 0.085(3) 0.068(2) 0.083(3) -0.027(2) -0.003(3) -0.013(2)
C12 0.093(3) 0.068(2) 0.049(2) -0.0171(18) -0.011(2) 0.020(3)
C13 0.084(3) 0.075(2) 0.046(2) -0.0020(19) 0.012(2) 0.009(2)
C14 0.074(3) 0.056(2) 0.055(2) -0.0016(17) 0.0102(19) -0.005(2)
C15 0.0452(19) 0.0562(19) 0.0438(18) -0.0092(15) -0.0026(15) 0.0056(16)
C16 0.051(2) 0.087(3) 0.072(3) 0.006(2) -0.001(2) 0.012(2)
C17 0.055(2) 0.0502(19) 0.0453(19) -0.0101(15) -0.0051(16) 0.0098(17)
C18 0.077(3) 0.074(3) 0.066(3) 0.006(2) -0.021(2) 0.000(2)
C19 0.111(4) 0.084(3) 0.065(3) 0.012(2) -0.030(3) 0.002(3)
C20 0.126(4) 0.062(2) 0.056(3) 0.009(2) 0.007(3) 0.008(3)
C21 0.085(3) 0.081(3) 0.078(3) 0.010(2) 0.019(3) -0.001(2)
C22 0.061(3) 0.077(2) 0.063(2) 0.004(2) 0.002(2) 0.011(2)
C23 0.298(11) 0.112(4) 0.094(4) 0.039(3) -0.015(6) 0.008(6)
C24 0.052(2) 0.0486(19) 0.051(2) 0.0059(15) -0.0107(16) -0.0029(16)
C25 0.060(2) 0.067(2) 0.058(2) 0.0039(18) -0.0087(19) 0.001(2)
C26 0.061(3) 0.076(3) 0.086(3) 0.010(2) -0.017(2) -0.001(2)
C27 0.079(3) 0.090(3) 0.075(3) 0.017(2) -0.033(3) -0.005(3)
C28 0.090(3) 0.088(3) 0.049(2) 0.006(2) -0.017(2) -0.006(3)
C29 0.068(2) 0.067(2) 0.050(2) 0.0021(17) -0.0071(19) -0.0046(19)
C30 0.051(2) 0.0442(17) 0.0456(19) -0.0045(14) -0.0059(16) 0.0056(16)
C31 0.051(2) 0.060(2) 0.052(2) -0.0094(16) 0.0035(16) -0.0020(18)
C32 0.055(2) 0.056(2) 0.056(2) -0.0062(16) -0.0035(18) -0.0083(18)
C33 0.062(2) 0.0433(18) 0.0469(19) -0.0047(14) -0.0025(18) 0.0014(17)
C34 0.051(2) 0.068(2) 0.068(2) -0.0204(19) 0.0021(18) 0.0084(19)
C35 0.046(2) 0.060(2) 0.070(2) -0.0159(18) -0.0089(18) 0.0062(17)
C36 0.093(3) 0.069(2) 0.060(2) -0.0148(18) -0.015(2) -0.017(2)
C37 0.0440(19) 0.0493(17) 0.0430(18) -0.0042(14) -0.0011(15) 0.0020(15)
C38 0.046(2) 0.076(2) 0.050(2) -0.0124(17) -0.0004(16) 0.0061(19)
C39 0.058(2) 0.101(3) 0.055(2) -0.021(2) -0.015(2) 0.007(2)
C40 0.087(3) 0.087(3) 0.044(2) -0.0120(19) -0.016(2) 0.008(2)
C41 0.067(3) 0.093(3) 0.046(2) -0.0092(19) 0.0065(19) -0.002(2)
C42 0.050(2) 0.072(2) 0.052(2) -0.0072(17) -0.0014(17) -0.0014(19)

loop_
_atom_type_symbol
_atom_type_description
_atom_type_scat_dispersion_real
_atom_type_scat_dispersion_imag
_atom_type_scat_source
C C 0.0033 0.0016 'International Tables Vol C Tables 4.2.6.8 and 6.1.1.4'
H H 0.0000 0.0000 'International Tables Vol C Tables 4.2.6.8 and 6.1.1.4'
N N 0.0061 0.0033 'International Tables Vol C Tables 4.2.6.8 and 6.1.1.4'
O O 0.0106 0.0060 'International Tables Vol C Tables 4.2.6.8 and 6.1.1.4'

loop_
_geom_angle_atom_site_label_1
_geom_angle_atom_site_label_2
_geom_angle_atom_site_label_3
_geom_angle
C1 N1 C8 128.2(2)
C1 N1 C5 122.3(3)
C8 N1 C5 109.4(2)
C20 O1 C23 116.3(5)
C33 O2 C36 116.9(3)
C2 C1 N1 120.3(3)
C2 C1 H1 119.8
N1 C1 H1 119.8
C1 C2 C3 118.8(3)
C1 C2 C24 120.3(3)
C3 C2 C24 121.0(3)
C4 C3 C2 122.2(3)
C4 C3 H3 118.9
C2 C3 H3 118.9
C3 C4 C5 118.6(3)
C3 C4 C30 121.6(3)
C5 C4 C30 119.7(3)
C6 C5 N1 107.1(3)
C6 C5 C4 135.9(3)
N1 C5 C4 116.9(3)
C5 C6 C7 107.1(3)
C5 C6 C37 127.5(3)
C7 C6 C37 125.3(3)
C8 C7 C6 109.1(3)
C8 C7 C15 125.7(3)
C6 C7 C15 125.2(3)
N1 C8 C7 107.2(2)
N1 C8 C9 121.7(3)
C7 C8 C9 131.0(3)
C10 C9 C14 117.6(3)
C10 C9 C8 121.8(3)
C14 C9 C8 120.6(3)
C9 C10 C11 121.3(4)
C9 C10 H10 119.3
C11 C10 H10 119.3
C12 C11 C10 119.7(4)
C12 C11 H11 120.1
C10 C11 H11 120.1
C13 C12 C11 119.7(3)
C13 C12 H12 120.2
C11 C12 H12 120.2
C12 C13 C14 120.4(4)
C12 C13 H13 119.8
C14 C13 H13 119.8
C9 C14 C13 121.2(4)
C9 C14 H14 119.4
C13 C14 H14 119.4
C16 C15 C7 120.4(3)
C16 C15 C17 121.7(3)
C7 C15 C17 118.0(3)
C15 C16 H16A 120.0
C15 C16 H16B 120.0
H16A C16 H16B 120.0
C18 C17 C22 116.7(3)
C18 C17 C15 121.5(3)
C22 C17 C15 121.8(3)
C19 C18 C17 122.5(4)
C19 C18 H18 118.7
C17 C18 H18 118.7
C20 C19 C18 119.8(4)
C20 C19 H19 120.1
C18 C19 H19 120.1
C19 C20 C21 119.7(4)
C19 C20 O1 124.7(5)
C21 C20 O1 115.6(5)
C20 C21 C22 120.0(4)
C20 C21 H21 120.0
C22 C21 H21 120.0
C21 C22 C17 121.3(4)
C21 C22 H22 119.4
C17 C22 H22 119.4
O1 C23 H23A 109.5
O1 C23 H23B 109.5
H23A C23 H23B 109.5
O1 C23 H23C 109.5
H23A C23 H23C 109.5
H23B C23 H23C 109.5
C25 C24 C29 118.0(3)
C25 C24 C2 120.4(3)
C29 C24 C2 121.6(3)
C26 C25 C24 121.0(4)
C26 C25 H25 119.5
C24 C25 H25 119.5
C27 C26 C25 120.2(4)
C27 C26 H26 119.9
C25 C26 H26 119.9
C26 C27 C28 119.7(4)
C26 C27 H27 120.2
C28 C27 H27 120.2
C27 C28 C29 120.5(4)
C27 C28 H28 119.8
C29 C28 H28 119.8
C28 C29 C24 120.6(4)
C28 C29 H29 119.7
C24 C29 H29 119.7
C35 C30 C31 117.4(3)
C35 C30 C4 122.0(3)
C31 C30 C4 120.6(3)
C32 C31 C30 122.0(3)
C32 C31 H31 119.0
C30 C31 H31 119.0
C33 C32 C31 119.9(3)
C33 C32 H32 120.0
C31 C32 H32 120.0
O2 C33 C32 124.7(3)
O2 C33 C34 116.0(3)
C32 C33 C34 119.2(3)
C33 C34 C35 120.6(3)
C33 C34 H34 119.7
C35 C34 H34 119.7
C30 C35 C34 120.8(3)
C30 C35 H35 119.6
C34 C35 H35 119.6
O2 C36 H36A 109.5
O2 C36 H36B 109.5
H36A C36 H36B 109.5
O2 C36 H36C 109.5
H36A C36 H36C 109.5
H36B C36 H36C 109.5
C38 C37 C42 118.0(3)
C38 C37 C6 121.3(3)
C42 C37 C6 120.7(3)
C37 C38 C39 120.8(3)
C37 C38 H38 119.6
C39 C38 H38 119.6
C40 C39 C38 120.1(4)
C40 C39 H39 119.9
C38 C39 H39 119.9
C39 C40 C41 120.1(3)
C39 C40 H40 120.0
C41 C40 H40 120.0
C40 C41 C42 120.2(4)
C40 C41 H41 119.9
C42 C41 H41 119.9
C41 C42 C37 120.7(3)
C41 C42 H42 119.6
C37 C42 H42 119.6

loop_
_geom_bond_atom_site_label_1
_geom_bond_atom_site_label_2
_geom_bond_distance
N1 C1 1.373(4)
N1 C8 1.378(4)
N1 C5 1.405(4)
O1 C20 1.378(5)
O1 C23 1.424(7)
O2 C33 1.367(4)
O2 C36 1.424(5)
C1 C2 1.352(4)
C1 H1 0.9300
C2 C3 1.421(4)
C2 C24 1.485(4)
C3 C4 1.362(4)
C3 H3 0.9300
C4 C5 1.434(4)
C4 C30 1.485(4)
C5 C6 1.389(4)
C6 C7 1.411(4)
C6 C37 1.474(4)
C7 C8 1.379(4)
C7 C15 1.483(4)
C8 C9 1.481(4)
C9 C10 1.362(5)
C9 C14 1.367(4)
C10 C11 1.386(5)
C10 H10 0.9300
C11 C12 1.359(6)
C11 H11 0.9300
C12 C13 1.346(5)
C12 H12 0.9300
C13 C14 1.379(5)
C13 H13 0.9300
C14 H14 0.9300
C15 C16 1.313(5)
C15 C17 1.483(5)
C16 H16A 0.9300
C16 H16B 0.9300
C17 C18 1.374(5)
C17 C22 1.384(5)
C18 C19 1.370(6)
C18 H18 0.9300
C19 C20 1.360(6)
C19 H19 0.9300
C20 C21 1.371(6)
C21 C22 1.380(6)
C21 H21 0.9300
C22 H22 0.9300
C23 H23A 0.9600
C23 H23B 0.9600
C23 H23C 0.9600
C24 C25 1.384(5)
C24 C29 1.386(5)
C25 C26 1.369(5)
C25 H25 0.9300
C26 C27 1.372(6)
C26 H26 0.9300
C27 C28 1.363(6)
C27 H27 0.9300
C28 C29 1.376(5)
C28 H28 0.9300
C29 H29 0.9300
C30 C35 1.373(5)
C30 C31 1.381(5)
C31 C32 1.373(4)
C31 H31 0.9300
C32 C33 1.365(5)
C32 H32 0.9300
C33 C34 1.370(5)
C34 C35 1.384(5)
C34 H34 0.9300
C35 H35 0.9300
C36 H36A 0.9600
C36 H36B 0.9600
C36 H36C 0.9600
C37 C38 1.379(5)
C37 C42 1.387(5)
C38 C39 1.381(5)
C38 H38 0.9300
C39 C40 1.358(5)
C39 H39 0.9300
C40 C41 1.368(6)
C40 H40 0.9300
C41 C42 1.373(5)
C41 H41 0.9300
C42 H42 0.9300

loop_
_geom_torsion_atom_site_label_1
_geom_torsion_atom_site_label_2
_geom_torsion_atom_site_label_3
_geom_torsion_atom_site_label_4
_geom_torsion
C8 N1 C1 C2 178.3(3)
C5 N1 C1 C2 2.0(4)
N1 C1 C2 C3 3.9(5)
N1 C1 C2 C24 -176.8(3)
C1 C2 C3 C4 -2.7(5)
C24 C2 C3 C4 178.0(3)
C2 C3 C4 C5 -4.3(5)
C2 C3 C4 C30 172.4(3)
C1 N1 C5 C6 174.1(3)
C8 N1 C5 C6 -2.9(3)
C1 N1 C5 C4 -8.9(4)
C8 N1 C5 C4 174.2(3)
C3 C4 C5 C6 -174.3(4)
C30 C4 C5 C6 8.9(6)
C3 C4 C5 N1 9.7(4)
C30 C4 C5 N1 -167.1(3)
N1 C5 C6 C7 3.2(3)
C4 C5 C6 C7 -173.1(3)
N1 C5 C6 C37 -173.9(3)
C4 C5 C6 C37 9.9(6)
C5 C6 C7 C8 -2.4(3)
C37 C6 C7 C8 174.7(3)
C5 C6 C7 C15 179.6(3)
C37 C6 C7 C15 -3.2(5)
C1 N1 C8 C7 -175.4(3)
C5 N1 C8 C7 1.4(3)
C1 N1 C8 C9 2.5(5)
C5 N1 C8 C9 179.2(3)
C6 C7 C8 N1 0.7(3)
C15 C7 C8 N1 178.6(3)
C6 C7 C8 C9 -177.0(3)
C15 C7 C8 C9 1.0(5)
N1 C8 C9 C10 -76.3(4)
C7 C8 C9 C10 101.1(4)
N1 C8 C9 C14 103.0(4)
C7 C8 C9 C14 -79.7(5)
C14 C9 C10 C11 0.7(5)
C8 C9 C10 C11 -180.0(3)
C9 C10 C11 C12 0.1(6)
C10 C11 C12 C13 -0.4(6)
C11 C12 C13 C14 -0.2(6)
C10 C9 C14 C13 -1.3(5)
C8 C9 C14 C13 179.4(3)
C12 C13 C14 C9 1.0(6)
C8 C7 C15 C16 67.2(5)
C6 C7 C15 C16 -115.1(4)
C8 C7 C15 C17 -112.6(4)
C6 C7 C15 C17 65.0(4)
C16 C15 C17 C18 32.2(5)
C7 C15 C17 C18 -147.9(3)
C16 C15 C17 C22 -145.7(4)
C7 C15 C17 C22 34.2(4)
C22 C17 C18 C19 0.2(6)
C15 C17 C18 C19 -177.9(4)
C17 C18 C19 C20 0.3(7)
C18 C19 C20 C21 -0.1(7)
C18 C19 C20 O1 -179.8(4)
C23 O1 C20 C19 8.1(7)
C23 O1 C20 C21 -171.6(4)
C19 C20 C21 C22 -0.6(7)
O1 C20 C21 C22 179.2(4)
C20 C21 C22 C17 1.1(6)
C18 C17 C22 C21 -0.9(5)
C15 C17 C22 C21 177.2(3)
C1 C2 C24 C25 144.2(3)
C3 C2 C24 C25 -36.6(5)
C1 C2 C24 C29 -33.4(5)
C3 C2 C24 C29 145.8(3)
C29 C24 C25 C26 -0.4(5)
C2 C24 C25 C26 -178.1(3)
C24 C25 C26 C27 1.5(6)
C25 C26 C27 C28 -1.2(6)
C26 C27 C28 C29 -0.2(6)
C27 C28 C29 C24 1.3(6)
C25 C24 C29 C28 -1.0(5)
C2 C24 C29 C28 176.7(3)
C3 C4 C30 C35 53.9(5)
C5 C4 C30 C35 -129.4(3)
C3 C4 C30 C31 -125.6(4)
C5 C4 C30 C31 51.1(4)
C35 C30 C31 C32 2.5(5)
C4 C30 C31 C32 -178.0(3)
C30 C31 C32 C33 0.5(5)
C36 O2 C33 C32 -13.9(5)
C36 O2 C33 C34 166.6(3)
C31 C32 C33 O2 177.5(3)
C31 C32 C33 C34 -3.0(5)
O2 C33 C34 C35 -178.0(3)
C32 C33 C34 C35 2.5(5)
C31 C30 C35 C34 -3.0(5)
C4 C30 C35 C34 177.5(3)
C33 C34 C35 C30 0.6(6)
C5 C6 C37 C38 -127.4(4)
C7 C6 C37 C38 56.1(5)
C5 C6 C37 C42 53.9(5)
C7 C6 C37 C42 -122.7(4)
C42 C37 C38 C39 -2.7(5)
C6 C37 C38 C39 178.5(3)
C37 C38 C39 C40 0.4(6)
C38 C39 C40 C41 1.9(6)
C39 C40 C41 C42 -1.6(6)
C40 C41 C42 C37 -0.9(6)
C38 C37 C42 C41 3.0(5)
C6 C37 C42 C41 -178.2(3)
